data_2218201
loop_
_publ_author_name
'Healy, Peter C.'

_publ_section_title
;
 Bis(pyridine-\k<i>N</i>)bis(triphenylphosphine-\k<i>P</i>)copper(I)
 tetrafluoridoborate
;
_journal_coeditor_code NG2437
_journal_issue 5
_journal_name_full 'Acta Crystallographica Section E'
_journal_page_first m607
_journal_paper_doi 10.1107/S1600536808008386
_journal_volume 64
_journal_year 2008
_chemical_formula_iupac '[Cu (C5 H5 N)2 (C18 H15 P)2] B F4'
_chemical_formula_moiety 'C46 H40 Cu N2 P2, B F4'
_chemical_formula_sum 'C46 H40 B Cu F4 N2 P2'
_chemical_formula_weight 833.10
_chemical_name_systematic
;
Bis(pyridine-\kN)bis(triphenylphosphine-\kP)copper(I) tetrafluoridoborate
;
_space_group_IT_number 2
_symmetry_cell_setting triclinic
_symmetry_space_group_name_Hall '-P 1'
_symmetry_space_group_name_H-M 'P -1'
_atom_sites_solution_hydrogens geom
_atom_sites_solution_primary direct
_atom_sites_solution_secondary difmap
_cell_angle_alpha 84.97(3)
_cell_angle_beta 109.59(3)
_cell_angle_gamma 101.93(3)
_cell_formula_units_Z 2
_cell_length_a 10.890(5)
_cell_length_b 13.488(6)
_cell_length_c 15.547(6)
_cell_measurement_reflns_used 23
_cell_measurement_temperature 295(2)
_cell_measurement_theta_max 14.9
_cell_measurement_theta_min 12.5
_cell_volume 2104.5(16)
_computing_cell_refinement
;
MSC/AFC7 Diffractometer Control for Windows (Molecular Structure Corporation,
1999)
;
_computing_data_collection
;
MSC/AFC7 Diffractometer Control for Windows
(Molecular Structure Corporation, 1999)
;
_computing_data_reduction 'teXsan for Windows (Molecular Structure Corporation, 2001)'
_computing_molecular_graphics 'ORTEP-3 (Farrugia, 1997)'
_computing_publication_material
;
teXsan for Windows (Molecular Structure Corporation, 2001) and PLATON
(Spek,
2003)
;
_computing_structure_refinement
;
teXsan for Windows (Molecular Structure Corporation, 2001) and SHELXL97
(Sheldrick, 2008)
;
_computing_structure_solution 'teXsan for Windows (Molecular Structure Corporation, 2001)'
_diffrn_ambient_temperature 295(2)
_diffrn_measured_fraction_theta_full 0.999
_diffrn_measured_fraction_theta_max 0.999
_diffrn_measurement_device 'Rigaku AFC-7R'
_diffrn_measurement_method \w-2\q
_diffrn_radiation_monochromator graphite
_diffrn_radiation_source 'Rigaku rotating anode'
_diffrn_radiation_type 'Mo K\a'
_diffrn_radiation_wavelength 0.7107
_diffrn_reflns_av_R_equivalents 0.0349
_diffrn_reflns_av_sigmaI/netI 0.0667
_diffrn_reflns_limit_h_max 5
_diffrn_reflns_limit_h_min -12
_diffrn_reflns_limit_k_max 16
_diffrn_reflns_limit_k_min -15
_diffrn_reflns_limit_l_max 18
_diffrn_reflns_limit_l_min -17
_diffrn_reflns_number 8222
_diffrn_reflns_reduction_process
;
;
_diffrn_reflns_theta_full 25.00
_diffrn_reflns_theta_max 25.00
_diffrn_reflns_theta_min 2.77
_diffrn_standards_decay_% 0.55
_diffrn_standards_interval_count 150
_diffrn_standards_number 3
_exptl_absorpt_coefficient_mu 0.647
_exptl_absorpt_correction_T_max 0.909
_exptl_absorpt_correction_T_min 0.738
_exptl_absorpt_correction_type psi-scan
_exptl_absorpt_process_details '(North <i>et al.</i>,  1968)'
_exptl_crystal_colour colourless
_exptl_crystal_density_diffrn 1.315
_exptl_crystal_density_method 'not measured'
_exptl_crystal_description prismatic
_exptl_crystal_F_000 860
_exptl_crystal_size_max 0.50
_exptl_crystal_size_mid 0.30
_exptl_crystal_size_min 0.15
_refine_diff_density_max 0.856
_refine_diff_density_min -0.626
_refine_ls_extinction_method none
_refine_ls_goodness_of_fit_ref 1.032
_refine_ls_hydrogen_treatment constr
_refine_ls_matrix_type full
_refine_ls_number_parameters 505
_refine_ls_number_reflns 7393
_refine_ls_number_restraints 0
_refine_ls_restrained_S_all 1.032
_refine_ls_R_factor_all 0.1049
_refine_ls_R_factor_gt 0.0567
_refine_ls_shift/su_max 0.003
_refine_ls_shift/su_mean 0.000
_refine_ls_structure_factor_coef Fsqd
_refine_ls_weighting_details 'calc w=1/[\s^2^(Fo^2^)+(0.0978P)^2^+0.8077P] where P=(Fo^2^+2Fc^2^)/3'
_refine_ls_weighting_scheme calc
_refine_ls_wR_factor_gt 0.1551
_refine_ls_wR_factor_ref 0.1804
_reflns_number_gt 4745
_reflns_number_total 7393
_reflns_threshold_expression I>2\s(I)
_cod_data_source_file ng2437.cif
_cod_data_source_block I
_cod_depositor_comments
;
The following automatic conversions were performed:
'_symmetry_cell_setting' value 'Triclinic' changed to 'triclinic'
according to '/home/saulius/struct/CIF-dictionaries/cif_core.dic'
dictionary named 'cif_core.dic' version 2.4.1 from 2010-06-29.

Automatic conversion script
Id: cif_fix_enum 1527 2010-12-29 10:47:43Z saulius 

The following automatic conversions were performed:

'_symmetry_cell_setting' value 'Triclinic' changed to 'triclinic'
according to /home/saulius/struct/CIF-dictionaries/cif_core.dic
dictionary named 'cif_core.dic' version 2.4.1 from 2010-06-29.

Automatic conversion script
Id: cif_fix_values 1715 2011-07-08 13:25:40Z adriana 
;
_cod_database_code 2218201
_cod_database_fobs_code 2218201

loop_
_symmetry_equiv_pos_as_xyz
x,y,z
-x,-y,-z

loop_
_atom_site_aniso_label
_atom_site_aniso_U_11
_atom_site_aniso_U_22
_atom_site_aniso_U_33
_atom_site_aniso_U_12
_atom_site_aniso_U_13
_atom_site_aniso_U_23
Cu1 0.0446(3) 0.0460(3) 0.0477(3) 0.0085(2) 0.0067(2) 0.0012(2)
P1 0.0507(6) 0.0444(6) 0.0448(6) 0.0139(5) 0.0081(5) 0.0010(5)
P2 0.0475(6) 0.0450(6) 0.0470(6) 0.0069(5) 0.0114(5) -0.0069(5)
N1 0.054(2) 0.052(2) 0.050(2) 0.0125(18) 0.0021(17) -0.0040(17)
N2 0.053(2) 0.060(2) 0.054(2) 0.0083(18) 0.0175(18) 0.0096(18)
C11 0.060(3) 0.056(3) 0.079(4) 0.004(2) -0.001(3) -0.008(3)
C12 0.058(3) 0.088(4) 0.110(5) -0.001(3) -0.002(3) -0.043(4)
C13 0.071(4) 0.141(6) 0.059(3) 0.035(4) -0.010(3) -0.026(4)
C14 0.094(4) 0.102(5) 0.055(3) 0.030(4) 0.000(3) 0.006(3)
C15 0.068(3) 0.066(3) 0.046(3) 0.016(3) 0.003(2) 0.001(2)
C21 0.063(3) 0.075(3) 0.065(3) 0.016(3) 0.019(3) 0.019(3)
C22 0.093(4) 0.089(4) 0.068(4) 0.020(3) 0.028(3) 0.022(3)
C23 0.099(5) 0.095(4) 0.086(4) 0.021(4) 0.053(4) 0.015(3)
C24 0.063(3) 0.110(5) 0.093(4) 0.020(3) 0.035(3) 0.014(4)
C25 0.060(3) 0.082(4) 0.066(3) 0.012(3) 0.019(3) 0.012(3)
C111 0.077(3) 0.053(3) 0.053(3) 0.025(2) 0.024(2) 0.005(2)
C112 0.117(5) 0.081(4) 0.052(3) 0.049(4) 0.018(3) 0.003(3)
C113 0.185(9) 0.096(5) 0.058(4) 0.074(6) 0.032(5) 0.013(3)
C114 0.185(9) 0.095(5) 0.110(6) 0.055(6) 0.093(7) 0.023(5)
C115 0.145(7) 0.130(7) 0.115(6) 0.024(6) 0.086(6) 0.012(5)
C116 0.099(5) 0.110(5) 0.082(4) 0.025(4) 0.048(4) 0.004(4)
C121 0.059(3) 0.049(2) 0.040(2) 0.014(2) 0.0051(19) 0.0008(18)
C122 0.075(3) 0.059(3) 0.063(3) 0.024(3) 0.013(3) 0.000(2)
C123 0.117(5) 0.062(4) 0.068(4) 0.042(4) 0.019(3) 0.000(3)
C124 0.117(5) 0.042(3) 0.068(3) 0.016(3) 0.009(3) -0.003(2)
C125 0.085(4) 0.052(3) 0.074(4) -0.004(3) 0.007(3) 0.004(3)
C126 0.063(3) 0.057(3) 0.054(3) 0.013(2) 0.001(2) 0.000(2)
C131 0.044(2) 0.056(3) 0.052(2) 0.013(2) 0.0101(19) -0.003(2)
C132 0.071(3) 0.069(3) 0.051(3) 0.019(3) 0.011(2) 0.001(2)
C133 0.091(4) 0.090(4) 0.053(3) 0.025(3) -0.001(3) -0.006(3)
C134 0.083(4) 0.096(5) 0.082(4) 0.026(4) -0.018(3) -0.030(4)
C135 0.063(3) 0.067(4) 0.106(5) 0.005(3) -0.001(3) -0.022(3)
C136 0.055(3) 0.062(3) 0.075(3) 0.011(2) 0.004(2) 0.004(3)
C211 0.047(2) 0.042(2) 0.057(3) 0.0114(19) 0.012(2) 0.0024(19)
C212 0.070(3) 0.061(3) 0.065(3) 0.008(2) 0.026(3) -0.006(2)
C213 0.089(4) 0.084(4) 0.084(4) 0.022(3) 0.047(3) 0.010(3)
C214 0.058(3) 0.074(4) 0.112(5) 0.013(3) 0.035(3) 0.014(3)
C215 0.055(3) 0.061(3) 0.104(5) -0.001(2) 0.021(3) -0.001(3)
C216 0.059(3) 0.063(3) 0.072(3) 0.005(2) 0.020(3) -0.010(2)
C221 0.053(3) 0.047(2) 0.057(3) 0.012(2) 0.009(2) -0.013(2)
C222 0.067(3) 0.064(3) 0.083(4) 0.018(3) 0.022(3) 0.004(3)
C223 0.104(5) 0.094(5) 0.091(5) 0.053(4) 0.022(4) 0.016(4)
C224 0.096(5) 0.126(6) 0.086(4) 0.070(5) 0.018(4) 0.003(4)
C225 0.070(4) 0.109(5) 0.099(5) 0.037(4) 0.029(3) -0.008(4)
C226 0.063(3) 0.076(4) 0.087(4) 0.021(3) 0.031(3) 0.000(3)
C231 0.052(3) 0.082(3) 0.053(3) 0.001(2) 0.016(2) -0.018(3)
C232 0.072(4) 0.106(5) 0.054(3) 0.003(3) 0.007(3) -0.008(3)
C233 0.094(5) 0.173(8) 0.052(4) 0.001(5) 0.006(3) -0.005(4)
C234 0.084(5) 0.259(13) 0.059(4) -0.031(7) 0.018(4) -0.051(6)
C235 0.075(4) 0.187(9) 0.107(6) -0.020(5) 0.038(4) -0.089(6)
C236 0.066(3) 0.100(4) 0.081(4) -0.004(3) 0.031(3) -0.038(3)
F1 0.112(4) 0.207(6) 0.317(9) 0.049(4) -0.087(5) -0.127(6)
F2 0.499(17) 0.195(7) 0.194(8) -0.134(9) 0.028(9) 0.070(6)
F3 0.150(5) 0.316(10) 0.282(9) -0.008(6) 0.122(6) -0.071(8)
F4 0.261(8) 0.156(5) 0.207(6) -0.070(5) 0.103(6) -0.079(5)
B1 0.081(5) 0.103(6) 0.079(5) -0.050(4) 0.025(4) 0.000(4)

loop_
_atom_site_type_symbol
_atom_site_label
_atom_site_fract_x
_atom_site_fract_y
_atom_site_fract_z
_atom_site_U_iso_or_equiv
_atom_site_thermal_displace_type
_atom_site_occupancy
Cu Cu1 0.46141(5) 0.28505(4) 0.26070(3) 0.0484(2) Uani 1.000
P P1 0.29384(11) 0.36519(8) 0.25296(7) 0.0479(3) Uani 1.000
P P2 0.40161(11) 0.11504(8) 0.23049(8) 0.0474(3) Uani 1.000
N N1 0.6167(4) 0.3073(3) 0.3847(2) 0.0552(12) Uani 1.000
N N2 0.5606(4) 0.3441(3) 0.1662(3) 0.0567(12) Uani 1.000
C C11 0.7030(5) 0.3947(4) 0.4011(4) 0.0717(19) Uani 1.000
C C12 0.8051(6) 0.4137(5) 0.4833(5) 0.093(2) Uani 1.000
C C13 0.8198(6) 0.3400(7) 0.5494(4) 0.095(3) Uani 1.000
C C14 0.7324(7) 0.2507(5) 0.5330(4) 0.089(2) Uani 1.000
C C15 0.6334(5) 0.2366(4) 0.4502(3) 0.0636(17) Uani 1.000
C C21 0.4905(5) 0.3665(4) 0.0801(4) 0.0690(17) Uani 1.000
C C22 0.5399(7) 0.3781(5) 0.0084(4) 0.084(2) Uani 1.000
C C23 0.6672(7) 0.3692(5) 0.0249(4) 0.088(3) Uani 1.000
C C24 0.7440(6) 0.3517(5) 0.1131(5) 0.087(2) Uani 1.000
C C25 0.6879(5) 0.3393(4) 0.1808(4) 0.0708(19) Uani 1.000
C C111 0.2321(5) 0.3414(4) 0.3501(3) 0.0587(17) Uani 1.000
C C112 0.3261(7) 0.3485(4) 0.4363(4) 0.081(2) Uani 1.000
C C113 0.2820(11) 0.3314(6) 0.5138(4) 0.109(4) Uani 1.000
C C114 0.1482(12) 0.3075(6) 0.5017(7) 0.116(4) Uani 1.000
C C115 0.0590(10) 0.2995(7) 0.4180(7) 0.120(4) Uani 1.000
C C116 0.0997(7) 0.3173(5) 0.3443(4) 0.092(3) Uani 1.000
C C121 0.3246(5) 0.5026(3) 0.2445(3) 0.0517(14) Uani 1.000
C C122 0.2309(5) 0.5585(4) 0.2463(3) 0.0664(17) Uani 1.000
C C123 0.2574(7) 0.6627(4) 0.2386(4) 0.081(3) Uani 1.000
C C124 0.3758(7) 0.7121(4) 0.2304(4) 0.081(2) Uani 1.000
C C125 0.4710(6) 0.6597(4) 0.2285(4) 0.078(2) Uani 1.000
C C126 0.4445(5) 0.5546(4) 0.2352(3) 0.0624(17) Uani 1.000
C C131 0.1482(4) 0.3265(3) 0.1530(3) 0.0514(14) Uani 1.000
C C132 0.1208(5) 0.3868(4) 0.0746(3) 0.0652(17) Uani 1.000
C C133 0.0207(6) 0.3505(5) -0.0047(4) 0.083(2) Uani 1.000
C C134 -0.0496(6) 0.2550(6) -0.0061(4) 0.095(3) Uani 1.000
C C135 -0.0232(6) 0.1931(4) 0.0698(5) 0.086(2) Uani 1.000
C C136 0.0754(5) 0.2285(4) 0.1491(4) 0.0688(17) Uani 1.000
C C211 0.2640(4) 0.0412(3) 0.2632(3) 0.0497(14) Uani 1.000
C C212 0.2424(5) 0.0666(4) 0.3404(4) 0.0647(17) Uani 1.000
C C213 0.1408(6) 0.0100(5) 0.3689(4) 0.081(2) Uani 1.000
C C214 0.0599(5) -0.0729(5) 0.3199(5) 0.080(2) Uani 1.000
C C215 0.0768(5) -0.0978(4) 0.2436(5) 0.076(2) Uani 1.000
C C216 0.1779(5) -0.0418(4) 0.2135(4) 0.0655(17) Uani 1.000
C C221 0.5348(4) 0.0446(3) 0.2882(3) 0.0535(16) Uani 1.000
C C222 0.5237(5) -0.0362(4) 0.3464(4) 0.0714(19) Uani 1.000
C C223 0.6289(7) -0.0850(5) 0.3898(5) 0.095(3) Uani 1.000
C C224 0.7473(7) -0.0526(6) 0.3746(5) 0.099(3) Uani 1.000
C C225 0.7632(6) 0.0313(5) 0.3178(5) 0.089(3) Uani 1.000
C C226 0.6557(5) 0.0784(4) 0.2738(4) 0.073(2) Uani 1.000
C C231 0.3568(5) 0.0846(4) 0.1109(3) 0.0633(17) Uani 1.000
C C232 0.2883(6) 0.1468(5) 0.0460(4) 0.083(2) Uani 1.000
C C233 0.2507(8) 0.1311(8) -0.0457(5) 0.114(3) Uani 1.000
C C234 0.2762(8) 0.0461(11) -0.0741(5) 0.142(5) Uani 1.000
C C235 0.3421(7) -0.0196(8) -0.0116(6) 0.122(4) Uani 1.000
C C236 0.3837(5) -0.0021(5) 0.0824(4) 0.081(2) Uani 1.000
F F1 0.7323(6) 0.5919(5) 0.1749(6) 0.242(4) Uani 1.000
F F2 0.8547(13) 0.5615(6) 0.2980(6) 0.353(7) Uani 1.000
F F3 0.9394(7) 0.6435(7) 0.2124(6) 0.240(5) Uani 1.000
F F4 0.8438(8) 0.7146(5) 0.2723(5) 0.213(4) Uani 1.000
B B1 0.8395(8) 0.6264(7) 0.2351(5) 0.098(3) Uani 1.000
H H11 0.69470 0.44550 0.35430 0.0880 Uiso 1.000
H H12 0.86440 0.47790 0.49230 0.1070 Uiso 1.000
H H13 0.88830 0.35180 0.60580 0.1140 Uiso 1.000
H H14 0.73940 0.19850 0.57900 0.1060 Uiso 1.000
H H15 0.57530 0.17400 0.43990 0.0770 Uiso 1.000
H H21 0.40050 0.37240 0.06830 0.0820 Uiso 1.000
H H22 0.48410 0.39180 -0.05140 0.0960 Uiso 1.000
H H23 0.70380 0.37580 -0.02340 0.1070 Uiso 1.000
H H24 0.83570 0.34780 0.12670 0.1060 Uiso 1.000
H H25 0.74110 0.32680 0.24190 0.0870 Uiso 1.000
H H112 0.41800 0.36370 0.44240 0.0960 Uiso 1.000
H H113 0.35200 0.33940 0.57290 0.1320 Uiso 1.000
H H114 0.12670 0.29610 0.55720 0.1500 Uiso 1.000
H H115 -0.02860 0.28300 0.41460 0.1400 Uiso 1.000
H H116 0.03420 0.31330 0.28560 0.1120 Uiso 1.000
H H122 0.14850 0.52430 0.25160 0.0770 Uiso 1.000
H H123 0.19380 0.70050 0.24120 0.0930 Uiso 1.000
H H124 0.39260 0.78340 0.22600 0.0970 Uiso 1.000
H H125 0.55260 0.69330 0.22200 0.0920 Uiso 1.000
H H126 0.50750 0.51780 0.23380 0.0730 Uiso 1.000
H H132 0.16970 0.45360 0.07600 0.0780 Uiso 1.000
H H133 0.00500 0.39260 -0.05840 0.1000 Uiso 1.000
H H134 -0.11670 0.23070 -0.06050 0.1150 Uiso 1.000
H H135 -0.07350 0.12650 0.06790 0.1020 Uiso 1.000
H H136 0.09400 0.18470 0.20230 0.0820 Uiso 1.000
H H212 0.29830 0.12350 0.37360 0.0760 Uiso 1.000
H H213 0.12760 0.02840 0.42240 0.0970 Uiso 1.000
H H214 -0.00790 -0.11300 0.34070 0.1010 Uiso 1.000
H H215 0.02100 -0.15430 0.20910 0.0950 Uiso 1.000
H H216 0.18950 -0.06030 0.16000 0.0760 Uiso 1.000
H H222 0.44130 -0.05930 0.35670 0.0840 Uiso 1.000
H H223 0.61980 -0.14040 0.43020 0.1160 Uiso 1.000
H H224 0.81840 -0.08710 0.40250 0.1170 Uiso 1.000
H H225 0.84740 0.05550 0.31100 0.1070 Uiso 1.000
H H226 0.66510 0.13490 0.23350 0.0850 Uiso 1.000
H H232 0.26550 0.20440 0.06510 0.0950 Uiso 1.000
H H233 0.20620 0.17630 -0.08840 0.1410 Uiso 1.000
H H234 0.25070 0.03440 -0.13760 0.1820 Uiso 1.000
H H235 0.36150 -0.07740 -0.03180 0.1450 Uiso 1.000
H H236 0.42900 -0.04800 0.12590 0.1030 Uiso 1.000

loop_
_atom_type_symbol
_atom_type_description
_atom_type_scat_dispersion_real
_atom_type_scat_dispersion_imag
_atom_type_scat_source
P P 0.1023 0.0942 'International Tables Vol C Tables 4.2.6.8 and 6.1.1.4'
N N 0.0061 0.0033 'International Tables Vol C Tables 4.2.6.8 and 6.1.1.4'
F F 0.0171 0.0103 'International Tables Vol C Tables 4.2.6.8 and 6.1.1.4'
Cu Cu 0.3201 1.2651 'International Tables Vol C Tables 4.2.6.8 and 6.1.1.4'
B B 0.0013 0.0007 'International Tables Vol C Tables 4.2.6.8 and 6.1.1.4'
H H 0.0000 0.0000 'International Tables Vol C Tables 4.2.6.8 and 6.1.1.4'
C C 0.0033 0.0016 'International Tables Vol C Tables 4.2.6.8 and 6.1.1.4'

loop_
_geom_angle_atom_site_label_1
_geom_angle_atom_site_label_2
_geom_angle_atom_site_label_3
_geom_angle
_geom_angle_publ_flag
P1 Cu1 P2 116.02(6) yes
P1 Cu1 N1 112.68(12) yes
P1 Cu1 N2 113.03(13) yes
P2 Cu1 N1 109.04(12) yes
P2 Cu1 N2 103.22(12) yes
N1 Cu1 N2 101.51(17) yes
Cu1 P1 C111 115.25(18) no
Cu1 P1 C121 117.97(19) no
Cu1 P1 C131 111.42(15) no
C111 P1 C121 102.0(2) no
C111 P1 C131 105.0(2) no
C121 P1 C131 103.8(2) no
Cu1 P2 C211 118.50(15) no
Cu1 P2 C221 113.17(14) no
Cu1 P2 C231 114.85(18) no
C211 P2 C221 101.9(2) no
C211 P2 C231 102.9(2) no
C221 P2 C231 103.6(2) no
Cu1 N1 C11 120.6(3) no
Cu1 N1 C15 122.2(3) no
C11 N1 C15 117.2(4) no
Cu1 N2 C21 120.0(4) no
Cu1 N2 C25 122.5(4) no
C21 N2 C25 115.8(5) no
N1 C11 C12 122.5(5) no
C11 C12 C13 119.1(6) no
C12 C13 C14 118.6(6) no
C13 C14 C15 119.5(6) no
N1 C15 C14 123.1(5) no
N2 C21 C22 123.8(6) no
C21 C22 C23 118.8(6) no
C22 C23 C24 118.9(6) no
C23 C24 C25 119.1(7) no
N2 C25 C24 123.4(6) no
P1 C111 C112 116.9(5) no
P1 C111 C116 125.4(4) no
C112 C111 C116 117.7(5) no
C12 C11 H11 119.00 no
N1 C11 H11 119.00 no
C13 C12 H12 121.00 no
C11 C12 H12 120.00 no
C111 C112 C113 118.6(7) no
C12 C13 H13 120.00 no
C112 C113 C114 119.8(7) no
C14 C13 H13 121.00 no
C13 C14 H14 120.00 no
C15 C14 H14 120.00 no
C113 C114 C115 120.7(10) no
C114 C115 C116 119.9(11) no
C14 C15 H15 118.00 no
N1 C15 H15 119.00 no
C111 C116 C115 123.2(7) no
P1 C121 C122 121.9(4) no
N2 C21 H21 117.00 no
C22 C21 H21 119.00 no
P1 C121 C126 119.6(4) no
C122 C121 C126 118.6(4) no
C121 C122 C123 120.1(6) no
C21 C22 H22 120.00 no
C23 C22 H22 122.00 no
C22 C23 H23 121.00 no
C122 C123 C124 120.4(6) no
C24 C23 H23 120.00 no
C123 C124 C125 121.3(5) no
C23 C24 H24 120.00 no
C25 C24 H24 121.00 no
C124 C125 C126 118.7(6) no
C24 C25 H25 119.00 no
N2 C25 H25 118.00 no
C121 C126 C125 121.0(5) no
P1 C131 C132 121.3(3) no
P1 C131 C136 119.7(4) no
C132 C131 C136 118.1(4) no
C131 C132 C133 120.5(5) no
C132 C133 C134 120.0(6) no
C133 C134 C135 120.8(6) no
C134 C135 C136 119.8(6) no
C131 C136 C135 120.8(5) no
P2 C211 C212 119.4(4) no
P2 C211 C216 122.8(4) no
C212 C211 C216 117.8(5) no
C211 C212 C213 120.9(5) no
C111 C112 H112 120.00 no
C113 C112 H112 122.00 no
C112 C113 H113 115.00 no
C212 C213 C214 119.9(6) no
C114 C113 H113 125.00 no
C113 C114 H114 115.00 no
C115 C114 H114 125.00 no
C213 C214 C215 120.4(6) no
C214 C215 C216 120.7(6) no
C114 C115 H115 116.00 no
C116 C115 H115 124.00 no
C211 C216 C215 120.2(5) no
C111 C116 H116 119.00 no
C115 C116 H116 118.00 no
C222 C221 C226 118.4(5) no
P2 C221 C222 124.3(4) no
P2 C221 C226 117.3(3) no
C121 C122 H122 120.00 no
C221 C222 C223 121.7(6) no
C123 C122 H122 120.00 no
C222 C223 C224 119.9(6) no
C124 C123 H123 120.00 no
C122 C123 H123 120.00 no
C223 C224 C225 119.9(7) no
C125 C124 H124 120.00 no
C123 C124 H124 119.00 no
C126 C125 H125 120.00 no
C124 C125 H125 122.00 no
C224 C225 C226 119.3(7) no
C121 C126 H126 119.00 no
C221 C226 C225 120.8(5) no
C125 C126 H126 120.00 no
C232 C231 C236 118.7(5) no
P2 C231 C236 122.9(4) no
P2 C231 C232 118.4(4) no
C133 C132 H132 120.00 no
C231 C232 C233 123.0(7) no
C131 C132 H132 119.00 no
C134 C133 H133 121.00 no
C132 C133 H133 119.00 no
C232 C233 C234 118.5(8) no
C135 C134 H134 120.00 no
C133 C134 H134 119.00 no
C233 C234 C235 120.5(8) no
C234 C235 C236 120.9(9) no
C134 C135 H135 120.00 no
C136 C135 H135 120.00 no
C231 C236 C235 118.2(6) no
C131 C136 H136 120.00 no
C135 C136 H136 120.00 no
C211 C212 H212 119.00 no
C213 C212 H212 120.00 no
C212 C213 H213 120.00 no
C214 C213 H213 120.00 no
C213 C214 H214 120.00 no
C215 C214 H214 120.00 no
C214 C215 H215 121.00 no
C216 C215 H215 118.00 no
C211 C216 H216 120.00 no
C215 C216 H216 120.00 no
C221 C222 H222 119.00 no
C223 C222 H222 120.00 no
C222 C223 H223 121.00 no
C224 C223 H223 119.00 no
C223 C224 H224 120.00 no
C225 C224 H224 120.00 no
C224 C225 H225 119.00 no
C226 C225 H225 122.00 no
C221 C226 H226 119.00 no
C225 C226 H226 120.00 no
C231 C232 H232 119.00 no
C233 C232 H232 118.00 no
C232 C233 H233 121.00 no
C234 C233 H233 121.00 no
C233 C234 H234 119.00 no
C235 C234 H234 120.00 no
C234 C235 H235 120.00 no
C236 C235 H235 119.00 no
C231 C236 H236 121.00 no
C235 C236 H236 121.00 no
F1 B1 F2 106.0(9) no
F1 B1 F3 116.6(8) no
F1 B1 F4 115.8(8) no
F2 B1 F3 107.9(10) no
F2 B1 F4 106.9(7) no
F3 B1 F4 103.2(9) no

loop_
_geom_bond_atom_site_label_1
_geom_bond_atom_site_label_2
_geom_bond_distance
_geom_bond_publ_flag
Cu1 P1 2.2712(17) yes
Cu1 P2 2.2955(16) yes
Cu1 N1 2.091(4) yes
Cu1 N2 2.113(5) yes
P1 C111 1.828(5) no
P1 C121 1.815(4) no
P1 C131 1.830(5) no
P2 C211 1.817(5) no
P2 C221 1.833(5) no
P2 C231 1.818(5) no
F1 B1 1.255(12) no
F2 B1 1.246(12) no
F3 B1 1.225(13) no
F4 B1 1.353(11) no
N1 C15 1.325(6) no
N1 C11 1.331(7) no
N2 C21 1.344(7) no
N2 C25 1.342(8) no
C11 C12 1.386(9) no
C12 C13 1.359(10) no
C13 C14 1.356(11) no
C14 C15 1.372(8) no
C21 C22 1.376(9) no
C22 C23 1.352(11) no
C23 C24 1.375(10) no
C24 C25 1.366(9) no
C111 C116 1.385(10) no
C11 H11 0.9500 no
C111 C112 1.384(8) no
C112 C113 1.425(11) no
C12 H12 0.9600 no
C113 C114 1.377(18) no
C13 H13 0.9400 no
C114 C115 1.335(15) no
C14 H14 0.9500 no
C15 H15 0.9300 no
C115 C116 1.347(13) no
C121 C126 1.396(8) no
C21 H21 0.9500 no
C121 C122 1.397(8) no
C22 H22 0.9500 no
C122 C123 1.378(7) no
C23 H23 0.9500 no
C123 C124 1.365(11) no
C124 C125 1.379(10) no
C24 H24 0.9600 no
C25 H25 0.9500 no
C125 C126 1.389(7) no
C131 C132 1.385(6) no
C131 C136 1.389(7) no
C132 C133 1.390(8) no
C133 C134 1.353(10) no
C134 C135 1.368(9) no
C135 C136 1.380(9) no
C211 C216 1.401(7) no
C211 C212 1.381(7) no
C112 H112 0.9500 no
C212 C213 1.387(9) no
C113 H113 0.9800 no
C213 C214 1.378(9) no
C114 H114 0.9600 no
C214 C215 1.340(10) no
C115 H115 0.9200 no
C215 C216 1.393(8) no
C116 H116 0.9500 no
C221 C222 1.366(7) no
C221 C226 1.387(8) no
C222 C223 1.384(10) no
C122 H122 0.9500 no
C223 C224 1.365(11) no
C123 H123 0.9500 no
C224 C225 1.392(10) no
C124 H124 0.9400 no
C225 C226 1.392(9) no
C125 H125 0.9400 no
C126 H126 0.9300 no
C231 C232 1.373(8) no
C231 C236 1.403(8) no
C132 H132 0.9500 no
C232 C233 1.368(10) no
C233 C234 1.374(16) no
C133 H133 0.9500 no
C234 C235 1.374(15) no
C134 H134 0.9400 no
C135 H135 0.9500 no
C235 C236 1.403(11) no
C136 H136 0.9600 no
C212 H212 0.9400 no
C213 H213 0.9500 no
C214 H214 0.9500 no
C215 H215 0.9500 no
C216 H216 0.9400 no
C222 H222 0.9500 no
C223 H223 0.9400 no
C224 H224 0.9400 no
C225 H225 0.9500 no
C226 H226 0.9500 no
C232 H232 0.9600 no
C233 H233 0.9400 no
C234 H234 0.9500 no
C235 H235 0.9500 no
C236 H236 0.9600 no

loop_
_geom_contact_atom_site_label_1
_geom_contact_atom_site_label_2
_geom_contact_distance
_geom_contact_site_symmetry_2
_geom_contact_publ_flag
Cu1 H112 3.3100 . no
Cu1 H126 3.0900 . no
Cu1 H212 3.2900 . no
Cu1 H226 3.4400 . no
Cu1 H232 3.2000 . no
P2 N2 3.457(5) . no
F1 C25 3.338(9) . no
F2 C11 3.157(12) . no
F3 C123 3.306(12) 1_655 no
F4 C215 3.309(10) 1_665 no
F4 C214 3.274(10) 1_665 no
F1 H22 2.5300 2_665 no
F1 H126 2.8600 . no
F2 H13 2.7500 2_766 no
F2 H11 2.4300 . no
F3 H133 2.7600 2_665 no
F3 H123 2.6100 1_655 no
F3 H215 2.6900 1_665 no
F3 H13 2.8200 2_766 no
F4 H215 2.7200 1_665 no
F4 H214 2.6200 1_665 no
F4 H114 2.5600 2_666 no
N1 N2 3.255(6) . no
N2 N1 3.255(6) . no
N2 P2 3.457(5) . no
N1 H25 2.9300 . no
N1 H112 2.8600 . no
N2 H126 2.8900 . no
C11 C25 3.512(8) . no
C11 F2 3.157(12) . no
C15 C221 3.519(7) . no
C21 C232 3.272(9) . no
C22 C22 3.538(10) 2_665 no
C25 C11 3.512(8) . no
C25 F1 3.338(9) . no
C11 H25 2.8900 . no
C116 C136 3.268(9) . no
C21 H232 2.8900 . no
C122 C132 3.423(7) . no
C123 F3 3.306(12) 1_455 no
C25 H226 2.7900 . no
C132 C122 3.423(7) . no
C136 C211 3.559(7) . no
C136 C116 3.268(9) . no
C111 H136 3.0400 . no
C211 C136 3.559(7) . no
C111 H122 2.9300 . no
C212 C222 3.586(8) . no
C113 H223 2.9400 2_656 no
C114 H12 2.9400 2_666 no
C214 F4 3.274(10) 1_445 no
C215 F4 3.309(10) 1_445 no
C116 H122 3.0600 . no
C116 H136 2.9400 . no
C216 C236 3.441(9) . no
C221 C15 3.519(7) . no
C121 H132 2.6500 . no
C122 H132 2.9200 . no
C222 C212 3.586(8) . no
C123 H134 3.0700 2_565 no
C125 H113 3.0400 2_666 no
C226 C236 3.483(8) . no
C131 H232 2.9400 . no
C131 H116 2.7200 . no
C232 C21 3.272(9) . no
C235 C236 3.464(11) 2_655 no
C235 C235 3.269(12) 2_655 no
C136 H232 2.8700 . no
C236 C235 3.464(11) 2_655 no
C236 C216 3.441(9) . no
C136 H116 2.7000 . no
C236 C226 3.483(8) . no
C211 H222 2.5600 . no
C211 H136 2.8400 . no
C212 H222 2.9500 . no
C212 H136 2.8100 . no
C214 H14 2.9800 2_656 no
C216 H222 3.0200 . no
C221 H236 2.6900 . no
C221 H15 2.9200 . no
C222 H124 3.0100 1_545 no
C224 H213 3.0100 2_656 no
C225 H234 2.9600 2_655 no
C226 H236 3.0700 . no
C231 H216 2.6300 . no
C232 H21 3.0400 . no
C234 H135 2.8800 2_555 no
C235 H135 2.8600 2_555 no
C235 H235 3.0900 2_655 no
C236 H235 3.0900 2_655 no
C236 H216 2.7200 . no
H11 F2 2.4300 . no
H11 H126 2.5600 . no
H12 C114 2.9400 2_666 no
H13 F2 2.7500 2_766 no
H13 F3 2.8200 2_766 no
H14 C214 2.9800 2_656 no
H15 C221 2.9200 . no
H21 C232 3.0400 . no
H21 H232 2.4300 . no
H22 F1 2.5300 2_665 no
H25 N1 2.9300 . no
H25 C11 2.8900 . no
H25 H226 2.5500 . no
H112 Cu1 3.3100 . no
H112 N1 2.8600 . no
H113 C125 3.0400 2_666 no
H114 F4 2.5600 2_666 no
H116 H136 2.5600 . no
H116 C131 2.7200 . no
H116 C136 2.7000 . no
H122 C116 3.0600 . no
H122 C111 2.9300 . no
H123 F3 2.6100 1_455 no
H124 C222 3.0100 1_565 no
H126 Cu1 3.0900 . no
H126 F1 2.8600 . no
H126 H11 2.5600 . no
H126 N2 2.8900 . no
H132 C121 2.6500 . no
H132 C122 2.9200 . no
H133 F3 2.7600 2_665 no
H134 C123 3.0700 2_565 no
H135 C234 2.8800 2_555 no
H135 C235 2.8600 2_555 no
H136 C111 3.0400 . no
H136 C116 2.9400 . no
H136 C211 2.8400 . no
H136 C212 2.8100 . no
H136 H116 2.5600 . no
H212 Cu1 3.2900 . no
H213 C224 3.0100 2_656 no
H214 F4 2.6200 1_445 no
H214 H224 2.4800 1_455 no
H215 F3 2.6900 1_445 no
H215 F4 2.7200 1_445 no
H215 H233 2.5300 2_555 no
H216 C231 2.6300 . no
H216 C236 2.7200 . no
H222 C211 2.5600 . no
H222 C212 2.9500 . no
H222 C216 3.0200 . no
H223 C113 2.9400 2_656 no
H224 H214 2.4800 1_655 no
H226 C25 2.7900 . no
H226 H25 2.5500 . no
H226 Cu1 3.4400 . no
H232 Cu1 3.2000 . no
H232 C131 2.9400 . no
H232 C136 2.8700 . no
H232 C21 2.8900 . no
H232 H21 2.4300 . no
H233 H215 2.5300 2_555 no
H234 C225 2.9600 2_655 no
H235 C235 3.0900 2_655 no
H235 C236 3.0900 2_655 no
H236 C221 2.6900 . no
H236 C226 3.0700 . no

loop_
_geom_hbond_atom_site_label_D
_geom_hbond_atom_site_label_H
_geom_hbond_atom_site_label_A
_geom_hbond_site_symmetry_A
_geom_hbond_distance_DH
_geom_hbond_distance_HA
_geom_hbond_distance_DA
_geom_hbond_angle_DHA
_geom_hbond_publ_flag
C11 H11 F2 . 0.9500 2.4300 3.157(12) 133.00 yes
C22 H22 F1 2_665 0.9500 2.5300 3.421(11) 156.00 yes

loop_
_geom_torsion_atom_site_label_1
_geom_torsion_atom_site_label_2
_geom_torsion_atom_site_label_3
_geom_torsion_atom_site_label_4
_geom_torsion
_geom_torsion_publ_flag
P2 Cu1 P1 C111 76.07(19) no
P2 Cu1 P1 C121 -163.25(17) no
P2 Cu1 P1 C131 -43.36(16) no
N1 Cu1 P1 C111 -50.6(2) no
N1 Cu1 P1 C121 70.1(2) no
N1 Cu1 P1 C131 -170.05(19) no
N2 Cu1 P1 C111 -165.0(2) no
N2 Cu1 P1 C121 -44.3(2) no
N2 Cu1 P1 C131 75.6(2) no
P1 Cu1 P2 C211 -33.12(18) no
P1 Cu1 P2 C221 -152.24(16) no
P1 Cu1 P2 C231 89.0(2) no
N1 Cu1 P2 C211 95.4(2) no
N1 Cu1 P2 C221 -23.8(2) no
N1 Cu1 P2 C231 -142.5(2) no
N2 Cu1 P2 C211 -157.3(2) no
N2 Cu1 P2 C221 83.6(2) no
N2 Cu1 P2 C231 -35.2(2) no
P1 Cu1 N1 C11 -76.4(4) no
P1 Cu1 N1 C15 103.0(4) no
P2 Cu1 N1 C11 153.2(4) no
P2 Cu1 N1 C15 -27.3(4) no
N2 Cu1 N1 C11 44.8(4) no
N2 Cu1 N1 C15 -135.8(4) no
P1 Cu1 N2 C21 -42.9(4) no
P1 Cu1 N2 C25 152.8(4) no
P2 Cu1 N2 C21 83.2(4) no
P2 Cu1 N2 C25 -81.1(4) no
N1 Cu1 N2 C21 -163.9(4) no
N1 Cu1 N2 C25 31.8(4) no
Cu1 P1 C111 C112 46.7(5) no
Cu1 P1 C111 C116 -133.5(5) no
C121 P1 C111 C112 -82.3(5) no
C121 P1 C111 C116 97.5(5) no
C131 P1 C111 C112 169.7(4) no
C131 P1 C111 C116 -10.5(6) no
Cu1 P1 C121 C122 -175.1(3) no
Cu1 P1 C121 C126 5.4(4) no
C111 P1 C121 C122 -47.8(4) no
C111 P1 C121 C126 132.7(4) no
C131 P1 C121 C122 61.1(4) no
C131 P1 C121 C126 -118.4(4) no
Cu1 P1 C131 C132 -100.7(4) no
Cu1 P1 C131 C136 68.7(4) no
C111 P1 C131 C132 133.9(4) no
C111 P1 C131 C136 -56.7(5) no
C121 P1 C131 C132 27.3(5) no
C121 P1 C131 C136 -163.4(4) no
Cu1 P2 C211 C212 -33.0(5) no
Cu1 P2 C211 C216 147.4(4) no
C221 P2 C211 C212 91.8(4) no
C221 P2 C211 C216 -87.8(4) no
C231 P2 C211 C212 -161.0(4) no
C231 P2 C211 C216 19.4(5) no
Cu1 P2 C221 C222 122.9(4) no
Cu1 P2 C221 C226 -54.7(4) no
C211 P2 C221 C222 -5.4(5) no
C211 P2 C221 C226 176.9(4) no
C231 P2 C221 C222 -112.0(5) no
C231 P2 C221 C226 70.3(4) no
Cu1 P2 C231 C232 -37.2(5) no
Cu1 P2 C231 C236 145.9(4) no
C211 P2 C231 C232 93.0(5) no
C211 P2 C231 C236 -83.9(5) no
C221 P2 C231 C232 -161.2(5) no
C221 P2 C231 C236 21.9(5) no
Cu1 N1 C11 C12 178.1(5) no
C15 N1 C11 C12 -1.4(8) no
Cu1 N1 C15 C14 -178.1(5) no
C11 N1 C15 C14 1.4(8) no
Cu1 N2 C21 C22 -161.4(5) no
C25 N2 C21 C22 4.0(8) no
Cu1 N2 C25 C24 162.2(5) no
C21 N2 C25 C24 -2.8(8) no
N1 C11 C12 C13 1.2(10) no
C11 C12 C13 C14 -1.0(11) no
C12 C13 C14 C15 1.0(11) no
C13 C14 C15 N1 -1.2(10) no
N2 C21 C22 C23 -1.8(9) no
C21 C22 C23 C24 -1.8(10) no
C22 C23 C24 C25 2.9(10) no
C23 C24 C25 N2 -0.6(9) no
P2 C211 C212 C213 -178.0(5) no
C216 C211 C212 C213 1.6(8) no
P2 C211 C216 C215 177.8(4) no
C212 C211 C216 C215 -1.9(8) no
C211 C212 C213 C214 0.0(9) no
C212 C213 C214 C215 -1.6(10) no
C213 C214 C215 C216 1.4(10) no
C214 C215 C216 C211 0.4(9) no
P2 C221 C222 C223 -178.4(5) no
C226 C221 C222 C223 -0.8(8) no
P2 C221 C226 C225 177.6(5) no
C222 C221 C226 C225 -0.2(8) no
C221 C222 C223 C224 -0.2(10) no
C222 C223 C224 C225 2.0(11) no
C223 C224 C225 C226 -2.9(11) no
C224 C225 C226 C221 2.0(10) no
P2 C231 C232 C233 179.5(6) no
C236 C231 C232 C233 -3.4(10) no
P2 C231 C236 C235 178.6(6) no
C232 C231 C236 C235 1.6(9) no
C231 C232 C233 C234 3.7(13) no
C232 C233 C234 C235 -2.2(15) no
C233 C234 C235 C236 0.6(15) no
C234 C235 C236 C231 -0.3(12) no
